data_7003292
loop_
_publ_author_name
'Brown, Douglas J.'
'Chisholm, Malcolm H.'
'Gallucci, Judith C.'

_publ_section_title
;
 Amidinate--carboxylate complexes of dimolybdenum and ditungsten:
 M2(O2CR)2((NiPr)2CR&#x2032;)2. Preparations, molecular and electronic
 structures and reactions
;
_journal_issue 12
_journal_name_full 'Dalton Transactions'
_journal_page_first 1615
_journal_page_last 1624
_journal_paper_doi 10.1039/b715258b
_journal_year 2008
_chemical_formula_moiety 'C42 H52 Fe2 N4 O4 W2, 4(C4 H8 O)'
_chemical_formula_sum 'C58 H84 Fe2 N4 O8 W2'
_chemical_formula_weight 1444.69
_chemical_name_systematic
;
?
;
_space_group_IT_number 2
_symmetry_cell_setting triclinic
_symmetry_space_group_name_Hall '-P 1'
_symmetry_space_group_name_H-M 'P -1'
_atom_sites_solution_hydrogens geom
_atom_sites_solution_primary direct
_atom_sites_solution_secondary difmap
_audit_creation_method SHELXL-97
_cell_angle_alpha 67.331(4)
_cell_angle_beta 77.860(4)
_cell_angle_gamma 85.531(4)
_cell_formula_units_Z 1
_cell_length_a 11.0512(1)
_cell_length_b 11.8155(1)
_cell_length_c 12.2514(1)
_cell_measurement_reflns_used 6595
_cell_measurement_temperature 150(2)
_cell_measurement_theta_max 27.48
_cell_measurement_theta_min 2.04
_cell_volume 1443.13(5)
_computing_cell_refinement 'HKL Scalepack (Otwinowski & Minor 1997)'
_computing_data_collection 'Collect (Nonius BV, 1997-2000)'
_computing_data_reduction 'HKL Denzo and Scalepack (Otwinowski & Minor 1997)'
_computing_structure_refinement 'SHELXL-97 (Sheldrick, 1997)'
_computing_structure_solution 'SHELXS-97 (Sheldrick, 1997)'
_diffrn_ambient_temperature 150(2)
_diffrn_measured_fraction_theta_full 0.998
_diffrn_measured_fraction_theta_max 0.998
_diffrn_measurement_device_type 'Nonius Kappa CCD'
_diffrn_measurement_method 'phi and omega scans'
_diffrn_radiation_monochromator graphite
_diffrn_radiation_source 'fine-focus sealed tube'
_diffrn_radiation_type MoK\a
_diffrn_radiation_wavelength 0.71073
_diffrn_reflns_av_R_equivalents 0.051
_diffrn_reflns_limit_h_max 14
_diffrn_reflns_limit_h_min -14
_diffrn_reflns_limit_k_max 15
_diffrn_reflns_limit_k_min -15
_diffrn_reflns_limit_l_max 15
_diffrn_reflns_limit_l_min -15
_diffrn_reflns_number 40553
_diffrn_reflns_theta_full 27.48
_diffrn_reflns_theta_max 27.48
_diffrn_reflns_theta_min 2.55
_exptl_absorpt_coefficient_mu 4.521
_exptl_absorpt_correction_T_max 0.508
_exptl_absorpt_correction_T_min 0.342
_exptl_absorpt_correction_type multi-scan
_exptl_absorpt_process_details 'HKL Scalepack (Otwinowski & Minor, 1997)'
_exptl_crystal_colour red
_exptl_crystal_density_diffrn 1.662
_exptl_crystal_density_method 'not measured'
_exptl_crystal_description 'triangular-shaped plate'
_exptl_crystal_F_000 724
_exptl_crystal_size_max 0.38
_exptl_crystal_size_mid 0.38
_exptl_crystal_size_min 0.15
_refine_diff_density_max 2.022
_refine_diff_density_min -1.251
_refine_diff_density_rms 0.138
_refine_ls_extinction_method none
_refine_ls_goodness_of_fit_ref 1.039
_refine_ls_hydrogen_treatment constr
_refine_ls_matrix_type full
_refine_ls_number_parameters 284
_refine_ls_number_reflns 6607
_refine_ls_number_restraints 4
_refine_ls_restrained_S_all 1.040
_refine_ls_R_factor_all 0.0413
_refine_ls_R_factor_gt 0.0331
_refine_ls_shift/su_max 0.025
_refine_ls_shift/su_mean 0.002
_refine_ls_structure_factor_coef Fsqd
_refine_ls_weighting_details 'w=1/[\s^2^(Fo^2^)+(0.0490P)^2^+2.7915P] where P=(Fo^2^+2Fc^2^)/3'
_refine_ls_weighting_scheme calc
_refine_ls_wR_factor_gt 0.0841
_refine_ls_wR_factor_ref 0.0876
_reflns_number_gt 5787
_reflns_number_total 6607
_reflns_threshold_expression >2sigma(I)
_cod_data_source_file b715258b.txt
_cod_data_source_block Chisholm1321
_cod_original_sg_symbol_H-M P-1
_cod_database_code 7003292

loop_
_symmetry_equiv_pos_as_xyz
'x, y, z'
'-x, -y, -z'

loop_
_atom_site_label
_atom_site_type_symbol
_atom_site_fract_x
_atom_site_fract_y
_atom_site_fract_z
_atom_site_U_iso_or_equiv
_atom_site_adp_type
_atom_site_occupancy
_atom_site_symmetry_multiplicity
_atom_site_calc_flag
_atom_site_refinement_flags
_atom_site_disorder_assembly
_atom_site_disorder_group
W1 W 0.522527(16) 0.566043(14) 0.534492(14) 0.02364(7) Uani 1 1 d . . .
Fe1 Fe 0.72781(6) -0.14673(6) 0.97595(6) 0.02546(14) Uani 1 1 d . . .
N1 N 0.5927(3) 0.4288(3) 0.6743(3) 0.0232(7) Uani 1 1 d . . .
N2 N 0.4558(3) 0.7121(3) 0.3988(3) 0.0241(7) Uani 1 1 d . . .
O1 O 0.3461(3) 0.5441(3) 0.6460(3) 0.0292(7) Uani 1 1 d . . .
O2 O 0.6997(3) 0.5925(3) 0.4246(3) 0.0292(7) Uani 1 1 d . . .
C1 C 0.5919(4) 0.3115(4) 0.6825(4) 0.0228(8) Uani 1 1 d . . .
C2 C 0.6404(4) 0.2150(4) 0.7767(4) 0.0270(9) Uani 1 1 d . . .
C3 C 0.6806(4) 0.1320(4) 0.8540(4) 0.0278(9) Uani 1 1 d . . .
C4 C 0.7248(4) 0.0348(4) 0.9493(4) 0.0270(9) Uani 1 1 d . . .
C5 C 0.8481(4) -0.0119(4) 0.9490(5) 0.0335(10) Uani 1 1 d . . .
H5 H 0.9171 0.0167 0.8843 0.040 Uiso 1 1 calc R . .
C6 C 0.8492(5) -0.1081(5) 1.0620(5) 0.0381(11) Uani 1 1 d . . .
H6 H 0.9197 -0.1546 1.0864 0.046 Uiso 1 1 calc R . .
C7 C 0.7292(5) -0.1237(4) 1.1321(4) 0.0342(11) Uani 1 1 d . . .
H7 H 0.7047 -0.1832 1.2113 0.041 Uiso 1 1 calc R . .
C8 C 0.6508(4) -0.0362(4) 1.0649(4) 0.0285(9) Uani 1 1 d . . .
H8 H 0.5649 -0.0259 1.0912 0.034 Uiso 1 1 calc R . .
C9 C 0.6555(5) -0.1638(5) 0.8427(4) 0.0393(12) Uani 1 1 d . . .
H9 H 0.6251 -0.0986 0.7805 0.047 Uiso 1 1 calc R . .
C10 C 0.7767(6) -0.2065(5) 0.8365(5) 0.0477(14) Uani 1 1 d . . .
H10 H 0.8430 -0.1759 0.7694 0.057 Uiso 1 1 calc R . .
C11 C 0.7838(5) -0.3038(5) 0.9482(6) 0.0474(14) Uani 1 1 d . . .
H11 H 0.8558 -0.3497 0.9691 0.057 Uiso 1 1 calc R . .
C12 C 0.6640(5) -0.3204(4) 1.0232(5) 0.0390(12) Uani 1 1 d . . .
H12 H 0.6414 -0.3792 1.1030 0.047 Uiso 1 1 calc R . .
C13 C 0.5852(5) -0.2334(4) 0.9569(5) 0.0347(11) Uani 1 1 d . . .
H13 H 0.4996 -0.2234 0.9844 0.042 Uiso 1 1 calc R . .
C14 C 0.6483(4) 0.4552(4) 0.7616(4) 0.0283(9) Uani 1 1 d . . .
H14 H 0.6285 0.3855 0.8414 0.034 Uiso 1 1 calc R . .
C15 C 0.7878(5) 0.4666(6) 0.7221(5) 0.0475(14) Uani 1 1 d . . .
H15A H 0.8219 0.3905 0.7139 0.071 Uiso 1 1 calc R . .
H15B H 0.8229 0.4813 0.7826 0.071 Uiso 1 1 calc R . .
H15C H 0.8089 0.5353 0.6444 0.071 Uiso 1 1 calc R . .
C16 C 0.5927(6) 0.5709(5) 0.7758(5) 0.0420(12) Uani 1 1 d . . .
H16A H 0.5027 0.5611 0.8021 0.063 Uiso 1 1 calc R . .
H16B H 0.6119 0.6403 0.6984 0.063 Uiso 1 1 calc R . .
H16C H 0.6273 0.5862 0.8362 0.063 Uiso 1 1 calc R . .
C17 C 0.2703(4) 0.4689(4) 0.6433(4) 0.0301(10) Uani 1 1 d . . .
C18 C 0.1459(5) 0.4503(5) 0.7223(5) 0.0455(13) Uani 1 1 d . . .
H18A H 0.1367 0.5034 0.7683 0.068 Uiso 1 1 calc R . .
H18B H 0.1364 0.3644 0.7782 0.068 Uiso 1 1 calc R . .
H18C H 0.0823 0.4707 0.6727 0.068 Uiso 1 1 calc R . .
C19 C 0.4552(4) 0.8413(4) 0.3895(4) 0.0285(9) Uani 1 1 d . . .
H19 H 0.4721 0.8962 0.3022 0.034 Uiso 1 1 calc R . .
C20 C 0.5568(5) 0.8601(5) 0.4470(5) 0.0378(11) Uani 1 1 d . . .
H20A H 0.6368 0.8386 0.4075 0.057 Uiso 1 1 calc R . .
H20B H 0.5410 0.8076 0.5329 0.057 Uiso 1 1 calc R . .
H20C H 0.5583 0.9462 0.4377 0.057 Uiso 1 1 calc R . .
C21 C 0.3294(5) 0.8745(5) 0.4485(5) 0.0395(12) Uani 1 1 d . . .
H21A H 0.2653 0.8625 0.4095 0.059 Uiso 1 1 calc R . .
H21B H 0.3302 0.9605 0.4396 0.059 Uiso 1 1 calc R . .
H21C H 0.3118 0.8218 0.5344 0.059 Uiso 1 1 calc R . .
O3 O 0.7347(12) 0.3180(12) 1.0706(12) 0.217(5) Uiso 1 1 d D . .
C31 C 0.7155(12) 0.2135(12) 1.1895(12) 0.132(4) Uiso 1 1 d D . .
H31A H 0.6728 0.2394 1.2556 0.159 Uiso 1 1 calc R . .
H31B H 0.6685 0.1457 1.1889 0.159 Uiso 1 1 calc R . .
C32 C 0.8398(14) 0.1808(15) 1.1979(15) 0.168(6) Uiso 1 1 d D . .
H32A H 0.8723 0.1285 1.1518 0.202 Uiso 1 1 calc R . .
H32B H 0.8480 0.1367 1.2830 0.202 Uiso 1 1 calc R . .
C33 C 0.9029(14) 0.2957(14) 1.1466(13) 0.154(5) Uiso 1 1 d D . .
H33A H 0.8739 0.3470 1.1946 0.185 Uiso 1 1 calc R . .
H33B H 0.9936 0.2848 1.1389 0.185 Uiso 1 1 calc R . .
C34 C 0.8688(13) 0.3455(14) 1.0338(13) 0.153(5) Uiso 1 1 d D . .
H34A H 0.9114 0.3043 0.9797 0.184 Uiso 1 1 calc R . .
H34B H 0.8851 0.4348 0.9943 0.184 Uiso 1 1 calc R . .
O4 O 0.0374(7) 0.7018(7) 0.4695(6) 0.121(2) Uiso 1 1 d D . .
C41 C 0.0092(8) 0.7880(8) 0.3541(8) 0.084(2) Uiso 1 1 d D . .
H41A H 0.0867 0.8198 0.2948 0.100 Uiso 1 1 calc R . .
H41B H -0.0395 0.7466 0.3211 0.100 Uiso 1 1 calc R . .
C42 C -0.0568(12) 0.8809(11) 0.3764(11) 0.136(4) Uiso 1 1 d D . .
H42A H -0.1312 0.8969 0.3398 0.163 Uiso 1 1 calc R . .
H42B H -0.0059 0.9566 0.3402 0.163 Uiso 1 1 calc R . .
C43 C -0.0937(13) 0.8474(12) 0.5073(12) 0.148(5) Uiso 1 1 d D . .
H43A H -0.0908 0.9201 0.5281 0.178 Uiso 1 1 calc R . .
H43B H -0.1790 0.8138 0.5363 0.178 Uiso 1 1 calc R . .
C44 C -0.0097(7) 0.7589(7) 0.5595(7) 0.0708(19) Uiso 1 1 d D . .
H44A H -0.0511 0.6971 0.6370 0.085 Uiso 1 1 calc R . .
H44B H 0.0587 0.7972 0.5741 0.085 Uiso 1 1 calc R . .

loop_
_atom_site_aniso_label
_atom_site_aniso_U_11
_atom_site_aniso_U_22
_atom_site_aniso_U_33
_atom_site_aniso_U_23
_atom_site_aniso_U_13
_atom_site_aniso_U_12
W1 0.03189(11) 0.01954(10) 0.02160(10) -0.00865(7) -0.00662(7) -0.00379(7)
Fe1 0.0263(3) 0.0243(3) 0.0259(3) -0.0094(3) -0.0051(2) -0.0015(2)
N1 0.0279(19) 0.0231(17) 0.0205(17) -0.0088(14) -0.0057(14) -0.0044(14)
N2 0.033(2) 0.0189(17) 0.0211(17) -0.0083(14) -0.0038(14) -0.0039(14)
O1 0.0330(18) 0.0304(16) 0.0243(15) -0.0107(13) -0.0060(13) 0.0015(13)
O2 0.0291(17) 0.0274(16) 0.0283(16) -0.0062(13) -0.0066(13) -0.0056(13)
C1 0.026(2) 0.020(2) 0.0197(19) -0.0054(16) -0.0020(16) -0.0039(16)
C2 0.031(2) 0.025(2) 0.026(2) -0.0098(18) -0.0026(18) -0.0067(18)
C3 0.032(2) 0.029(2) 0.026(2) -0.0139(19) -0.0046(18) -0.0077(18)
C4 0.033(2) 0.023(2) 0.027(2) -0.0080(18) -0.0109(18) -0.0059(18)
C5 0.027(2) 0.033(2) 0.041(3) -0.012(2) -0.010(2) -0.0085(19)
C6 0.037(3) 0.034(3) 0.048(3) -0.015(2) -0.021(2) 0.000(2)
C7 0.048(3) 0.028(2) 0.030(2) -0.0113(19) -0.014(2) -0.001(2)
C8 0.035(3) 0.029(2) 0.023(2) -0.0108(18) -0.0070(18) -0.0032(19)
C9 0.062(4) 0.031(2) 0.032(3) -0.014(2) -0.018(2) -0.003(2)
C10 0.055(4) 0.050(3) 0.044(3) -0.032(3) 0.008(3) -0.011(3)
C11 0.042(3) 0.042(3) 0.071(4) -0.033(3) -0.019(3) 0.014(2)
C12 0.052(3) 0.027(2) 0.041(3) -0.013(2) -0.011(2) -0.008(2)
C13 0.033(3) 0.035(3) 0.044(3) -0.023(2) -0.008(2) -0.004(2)
C14 0.036(3) 0.028(2) 0.024(2) -0.0103(18) -0.0082(18) -0.0088(19)
C15 0.039(3) 0.061(4) 0.050(3) -0.026(3) -0.009(2) -0.017(3)
C16 0.061(4) 0.036(3) 0.044(3) -0.024(2) -0.023(3) 0.000(2)
C17 0.032(3) 0.028(2) 0.023(2) -0.0031(18) -0.0057(18) 0.0012(19)
C18 0.038(3) 0.052(3) 0.039(3) -0.010(3) -0.005(2) 0.004(2)
C19 0.040(3) 0.020(2) 0.026(2) -0.0088(17) -0.0079(19) -0.0023(18)
C20 0.049(3) 0.030(2) 0.043(3) -0.020(2) -0.013(2) -0.006(2)
C21 0.046(3) 0.033(3) 0.040(3) -0.018(2) -0.005(2) 0.006(2)

loop_
_atom_type_symbol
_atom_type_description
_atom_type_scat_dispersion_real
_atom_type_scat_dispersion_imag
_atom_type_scat_source
C C 0.0033 0.0016 'International Tables Vol C Tables 4.2.6.8 and 6.1.1.4'
H H 0.0000 0.0000 'International Tables Vol C Tables 4.2.6.8 and 6.1.1.4'
Fe Fe 0.3463 0.8444 'International Tables Vol C Tables 4.2.6.8 and 6.1.1.4'
N N 0.0061 0.0033 'International Tables Vol C Tables 4.2.6.8 and 6.1.1.4'
O O 0.0106 0.0060 'International Tables Vol C Tables 4.2.6.8 and 6.1.1.4'
W W -0.8490 6.8722 'International Tables Vol C Tables 4.2.6.8 and 6.1.1.4'

loop_
_geom_angle_atom_site_label_1
_geom_angle_atom_site_label_2
_geom_angle_atom_site_label_3
_geom_angle
_geom_angle_site_symmetry_1
_geom_angle_site_symmetry_3
_geom_angle_publ_flag
N1 W1 N2 176.08(12) . . ?
N1 W1 O2 89.86(13) . . ?
N2 W1 O2 89.91(13) . . ?
N1 W1 O1 90.32(13) . . ?
N2 W1 O1 89.79(13) . . ?
O2 W1 O1 178.21(11) . . ?
N1 W1 W1 91.95(9) . 2_666 ?
N2 W1 W1 91.97(9) . 2_666 ?
O2 W1 W1 90.95(9) . 2_666 ?
O1 W1 W1 90.83(9) . 2_666 ?
C7 Fe1 C5 68.4(2) . . ?
C7 Fe1 C8 40.64(18) . . ?
C5 Fe1 C8 69.03(19) . . ?
C7 Fe1 C4 68.95(18) . . ?
C5 Fe1 C4 41.04(19) . . ?
C8 Fe1 C4 41.45(17) . . ?
C7 Fe1 C9 157.9(2) . . ?
C5 Fe1 C9 124.2(2) . . ?
C8 Fe1 C9 122.4(2) . . ?
C4 Fe1 C9 107.66(19) . . ?
C7 Fe1 C11 123.5(2) . . ?
C5 Fe1 C11 122.7(2) . . ?
C8 Fe1 C11 159.1(2) . . ?
C4 Fe1 C11 158.4(2) . . ?
C9 Fe1 C11 67.7(2) . . ?
C7 Fe1 C13 121.9(2) . . ?
C5 Fe1 C13 160.2(2) . . ?
C8 Fe1 C13 106.9(2) . . ?
C4 Fe1 C13 123.21(19) . . ?
C9 Fe1 C13 40.4(2) . . ?
C11 Fe1 C13 67.9(2) . . ?
C7 Fe1 C10 160.4(2) . . ?
C5 Fe1 C10 108.5(2) . . ?
C8 Fe1 C10 158.1(2) . . ?
C4 Fe1 C10 122.3(2) . . ?
C9 Fe1 C10 39.8(2) . . ?
C11 Fe1 C10 40.7(2) . . ?
C13 Fe1 C10 67.6(2) . . ?
C7 Fe1 C12 106.9(2) . . ?
C5 Fe1 C12 158.2(2) . . ?
C8 Fe1 C12 122.2(2) . . ?
C4 Fe1 C12 159.2(2) . . ?
C9 Fe1 C12 68.0(2) . . ?
C11 Fe1 C12 40.8(2) . . ?
C13 Fe1 C12 40.4(2) . . ?
C10 Fe1 C12 68.3(2) . . ?
C7 Fe1 C6 40.2(2) . . ?
C5 Fe1 C6 40.6(2) . . ?
C8 Fe1 C6 68.1(2) . . ?
C4 Fe1 C6 68.52(19) . . ?
C9 Fe1 C6 160.7(2) . . ?
C11 Fe1 C6 108.4(2) . . ?
C13 Fe1 C6 157.6(2) . . ?
C10 Fe1 C6 125.0(2) . . ?
C12 Fe1 C6 122.3(2) . . ?
C1 N1 C14 118.2(4) . . ?
C1 N1 W1 118.9(3) . . ?
C14 N1 W1 122.9(3) . . ?
C1 N2 C19 117.8(4) 2_666 . ?
C1 N2 W1 118.9(3) 2_666 . ?
C19 N2 W1 123.2(3) . . ?
C17 O1 W1 118.4(3) . . ?
C17 O2 W1 118.4(3) 2_666 . ?
N2 C1 N1 118.3(4) 2_666 . ?
N2 C1 C2 121.3(4) 2_666 . ?
N1 C1 C2 120.4(4) . . ?
C3 C2 C1 178.2(5) . . ?
C2 C3 C4 177.7(5) . . ?
C3 C4 C5 127.4(4) . . ?
C3 C4 C8 125.6(4) . . ?
C5 C4 C8 107.1(4) . . ?
C3 C4 Fe1 125.9(3) . . ?
C5 C4 Fe1 69.4(3) . . ?
C8 C4 Fe1 69.2(2) . . ?
C6 C5 C4 107.9(4) . . ?
C6 C5 Fe1 70.0(3) . . ?
C4 C5 Fe1 69.5(2) . . ?
C6 C5 H5 126.1 . . ?
C4 C5 H5 126.1 . . ?
Fe1 C5 H5 126.0 . . ?
C7 C6 C5 108.8(4) . . ?
C7 C6 Fe1 69.6(3) . . ?
C5 C6 Fe1 69.5(3) . . ?
C7 C6 H6 125.6 . . ?
C5 C6 H6 125.6 . . ?
Fe1 C6 H6 127.0 . . ?
C6 C7 C8 108.6(4) . . ?
C6 C7 Fe1 70.2(3) . . ?
C8 C7 Fe1 69.8(3) . . ?
C6 C7 H7 125.7 . . ?
C8 C7 H7 125.7 . . ?
Fe1 C7 H7 125.9 . . ?
C7 C8 C4 107.6(4) . . ?
C7 C8 Fe1 69.6(3) . . ?
C4 C8 Fe1 69.3(2) . . ?
C7 C8 H8 126.2 . . ?
C4 C8 H8 126.2 . . ?
Fe1 C8 H8 126.5 . . ?
C10 C9 C13 108.7(5) . . ?
C10 C9 Fe1 70.3(3) . . ?
C13 C9 Fe1 69.9(3) . . ?
C10 C9 H9 125.7 . . ?
C13 C9 H9 125.7 . . ?
Fe1 C9 H9 125.7 . . ?
C9 C10 C11 108.0(5) . . ?
C9 C10 Fe1 69.9(3) . . ?
C11 C10 Fe1 69.4(3) . . ?
C9 C10 H10 126.0 . . ?
C11 C10 H10 126.0 . . ?
Fe1 C10 H10 126.2 . . ?
C10 C11 C12 107.8(5) . . ?
C10 C11 Fe1 69.9(3) . . ?
C12 C11 Fe1 69.8(3) . . ?
C10 C11 H11 126.1 . . ?
C12 C11 H11 126.1 . . ?
Fe1 C11 H11 125.8 . . ?
C13 C12 C11 107.3(5) . . ?
C13 C12 Fe1 69.8(3) . . ?
C11 C12 Fe1 69.4(3) . . ?
C13 C12 H12 126.4 . . ?
C11 C12 H12 126.4 . . ?
Fe1 C12 H12 126.0 . . ?
C9 C13 C12 108.3(5) . . ?
C9 C13 Fe1 69.7(3) . . ?
C12 C13 Fe1 69.9(3) . . ?
C9 C13 H13 125.9 . . ?
C12 C13 H13 125.9 . . ?
Fe1 C13 H13 126.1 . . ?
N1 C14 C16 109.7(4) . . ?
N1 C14 C15 110.9(4) . . ?
C16 C14 C15 110.9(4) . . ?
N1 C14 H14 108.4 . . ?
C16 C14 H14 108.4 . . ?
C15 C14 H14 108.4 . . ?
C14 C15 H15A 109.5 . . ?
C14 C15 H15B 109.5 . . ?
H15A C15 H15B 109.5 . . ?
C14 C15 H15C 109.5 . . ?
H15A C15 H15C 109.5 . . ?
H15B C15 H15C 109.5 . . ?
C14 C16 H16A 109.5 . . ?
C14 C16 H16B 109.5 . . ?
H16A C16 H16B 109.5 . . ?
C14 C16 H16C 109.5 . . ?
H16A C16 H16C 109.5 . . ?
H16B C16 H16C 109.5 . . ?
O2 C17 O1 121.4(4) 2_666 . ?
O2 C17 C18 119.1(4) 2_666 . ?
O1 C17 C18 119.5(4) . . ?
C17 C18 H18A 109.5 . . ?
C17 C18 H18B 109.5 . . ?
H18A C18 H18B 109.5 . . ?
C17 C18 H18C 109.5 . . ?
H18A C18 H18C 109.5 . . ?
H18B C18 H18C 109.5 . . ?
N2 C19 C20 109.8(4) . . ?
N2 C19 C21 110.7(4) . . ?
C20 C19 C21 110.8(4) . . ?
N2 C19 H19 108.5 . . ?
C20 C19 H19 108.5 . . ?
C21 C19 H19 108.5 . . ?
C19 C20 H20A 109.5 . . ?
C19 C20 H20B 109.5 . . ?
H20A C20 H20B 109.5 . . ?
C19 C20 H20C 109.5 . . ?
H20A C20 H20C 109.5 . . ?
H20B C20 H20C 109.5 . . ?
C19 C21 H21A 109.5 . . ?
C19 C21 H21B 109.5 . . ?
H21A C21 H21B 109.5 . . ?
C19 C21 H21C 109.5 . . ?
H21A C21 H21C 109.5 . . ?
H21B C21 H21C 109.5 . . ?
C34 O3 C31 107.2(12) . . ?
C32 C31 O3 99.8(12) . . ?
C32 C31 H31A 111.8 . . ?
O3 C31 H31A 111.8 . . ?
C32 C31 H31B 111.8 . . ?
O3 C31 H31B 111.8 . . ?
H31A C31 H31B 109.5 . . ?
C31 C32 C33 103.7(13) . . ?
C31 C32 H32A 111.0 . . ?
C33 C32 H32A 111.0 . . ?
C31 C32 H32B 111.0 . . ?
C33 C32 H32B 111.0 . . ?
H32A C32 H32B 109.0 . . ?
C34 C33 C32 100.9(14) . . ?
C34 C33 H33A 111.6 . . ?
C32 C33 H33A 111.6 . . ?
C34 C33 H33B 111.6 . . ?
C32 C33 H33B 111.6 . . ?
H33A C33 H33B 109.4 . . ?
C33 C34 O3 99.9(12) . . ?
C33 C34 H34A 111.8 . . ?
O3 C34 H34A 111.8 . . ?
C33 C34 H34B 111.8 . . ?
O3 C34 H34B 111.8 . . ?
H34A C34 H34B 109.5 . . ?
C41 O4 C44 106.4(7) . . ?
C42 C41 O4 107.0(8) . . ?
C42 C41 H41A 110.3 . . ?
O4 C41 H41A 110.3 . . ?
C42 C41 H41B 110.3 . . ?
O4 C41 H41B 110.3 . . ?
H41A C41 H41B 108.6 . . ?
C41 C42 C43 109.3(10) . . ?
C41 C42 H42A 109.8 . . ?
C43 C42 H42A 109.8 . . ?
C41 C42 H42B 109.8 . . ?
C43 C42 H42B 109.8 . . ?
H42A C42 H42B 108.3 . . ?
C44 C43 C42 106.5(10) . . ?
C44 C43 H43A 110.4 . . ?
C42 C43 H43A 110.4 . . ?
C44 C43 H43B 110.4 . . ?
C42 C43 H43B 110.5 . . ?
H43A C43 H43B 108.6 . . ?
C43 C44 O4 104.6(8) . . ?
C43 C44 H44A 110.8 . . ?
O4 C44 H44A 110.8 . . ?
C43 C44 H44B 110.8 . . ?
O4 C44 H44B 110.8 . . ?
H44A C44 H44B 108.9 . . ?

loop_
_geom_bond_atom_site_label_1
_geom_bond_atom_site_label_2
_geom_bond_distance
_geom_bond_site_symmetry_2
_geom_bond_publ_flag
W1 N1 2.094(4) . ?
W1 N2 2.096(4) . ?
W1 O2 2.099(3) . ?
W1 O1 2.102(3) . ?
W1 W1 2.1708(3) 2_666 ?
Fe1 C7 2.036(5) . ?
Fe1 C5 2.038(5) . ?
Fe1 C8 2.038(4) . ?
Fe1 C4 2.040(4) . ?
Fe1 C9 2.042(5) . ?
Fe1 C11 2.040(5) . ?
Fe1 C13 2.044(5) . ?
Fe1 C10 2.047(5) . ?
Fe1 C12 2.045(5) . ?
Fe1 C6 2.045(5) . ?
N1 C1 1.351(5) . ?
N1 C14 1.476(5) . ?
N2 C1 1.345(5) 2_666 ?
N2 C19 1.486(5) . ?
O1 C17 1.282(6) . ?
O2 C17 1.281(6) 2_666 ?
C1 N2 1.345(5) 2_666 ?
C1 C2 1.438(6) . ?
C2 C3 1.204(6) . ?
C3 C4 1.428(6) . ?
C4 C5 1.429(7) . ?
C4 C8 1.443(6) . ?
C5 C6 1.415(7) . ?
C5 H5 0.9500 . ?
C6 C7 1.402(7) . ?
C6 H6 0.9500 . ?
C7 C8 1.415(7) . ?
C7 H7 0.9500 . ?
C8 H8 0.9500 . ?
C9 C10 1.391(8) . ?
C9 C13 1.411(7) . ?
C9 H9 0.9500 . ?
C10 C11 1.421(8) . ?
C10 H10 0.9500 . ?
C11 C12 1.423(8) . ?
C11 H11 0.9500 . ?
C12 C13 1.410(7) . ?
C12 H12 0.9500 . ?
C13 H13 0.9500 . ?
C14 C16 1.512(7) . ?
C14 C15 1.516(7) . ?
C14 H14 1.0000 . ?
C15 H15A 0.9800 . ?
C15 H15B 0.9800 . ?
C15 H15C 0.9800 . ?
C16 H16A 0.9800 . ?
C16 H16B 0.9800 . ?
C16 H16C 0.9800 . ?
C17 O2 1.281(6) 2_666 ?
C17 C18 1.483(7) . ?
C18 H18A 0.9800 . ?
C18 H18B 0.9800 . ?
C18 H18C 0.9800 . ?
C19 C20 1.515(7) . ?
C19 C21 1.523(7) . ?
C19 H19 1.0000 . ?
C20 H20A 0.9800 . ?
C20 H20B 0.9800 . ?
C20 H20C 0.9800 . ?
C21 H21A 0.9800 . ?
C21 H21B 0.9800 . ?
C21 H21C 0.9800 . ?
O3 C34 1.478(12) . ?
O3 C31 1.489(12) . ?
C31 C32 1.412(13) . ?
C31 H31A 0.9900 . ?
C31 H31B 0.9900 . ?
C32 C33 1.424(17) . ?
C32 H32A 0.9900 . ?
C32 H32B 0.9900 . ?
C33 C34 1.399(13) . ?
C33 H33A 0.9900 . ?
C33 H33B 0.9900 . ?
C34 H34A 0.9900 . ?
C34 H34B 0.9900 . ?
O4 C41 1.469(8) . ?
O4 C44 1.489(8) . ?
C41 C42 1.354(10) . ?
C41 H41A 0.9900 . ?
C41 H41B 0.9900 . ?
C42 C43 1.467(16) . ?
C42 H42A 0.9900 . ?
C42 H42B 0.9900 . ?
C43 C44 1.396(11) . ?
C43 H43A 0.9900 . ?
C43 H43B 0.9900 . ?
C44 H44A 0.9900 . ?
C44 H44B 0.9900 . ?

loop_
_geom_torsion_atom_site_label_1
_geom_torsion_atom_site_label_2
_geom_torsion_atom_site_label_3
_geom_torsion_atom_site_label_4
_geom_torsion
_geom_torsion_site_symmetry_1
_geom_torsion_site_symmetry_2
_geom_torsion_site_symmetry_3
_geom_torsion_site_symmetry_4
_geom_torsion_publ_flag
O2 W1 N1 C1 -90.6(3) . . . . ?
O1 W1 N1 C1 91.2(3) . . . . ?
W1 W1 N1 C1 0.3(3) 2_666 . . . ?
O2 W1 N1 C14 86.6(3) . . . . ?
O1 W1 N1 C14 -91.6(3) . . . . ?
W1 W1 N1 C14 177.6(3) 2_666 . . . ?
O2 W1 N2 C1 91.7(3) . . . 2_666 ?
O1 W1 N2 C1 -90.1(3) . . . 2_666 ?
W1 W1 N2 C1 0.7(3) 2_666 . . 2_666 ?
O2 W1 N2 C19 -90.0(3) . . . . ?
O1 W1 N2 C19 88.2(3) . . . . ?
W1 W1 N2 C19 179.0(3) 2_666 . . . ?
N1 W1 O1 C17 -92.0(3) . . . . ?
N2 W1 O1 C17 92.0(3) . . . . ?
W1 W1 O1 C17 0.0(3) 2_666 . . . ?
N1 W1 O2 C17 91.3(3) . . . 2_666 ?
N2 W1 O2 C17 -92.6(3) . . . 2_666 ?
W1 W1 O2 C17 -0.6(3) 2_666 . . 2_666 ?
C14 N1 C1 N2 -178.3(4) . . . 2_666 ?
W1 N1 C1 N2 -0.9(5) . . . 2_666 ?
C14 N1 C1 C2 2.1(6) . . . . ?
W1 N1 C1 C2 179.5(3) . . . . ?
C7 Fe1 C4 C3 -157.2(5) . . . . ?
C5 Fe1 C4 C3 121.9(5) . . . . ?
C8 Fe1 C4 C3 -119.6(5) . . . . ?
C9 Fe1 C4 C3 -0.3(5) . . . . ?
C11 Fe1 C4 C3 73.6(7) . . . . ?
C13 Fe1 C4 C3 -42.0(5) . . . . ?
C10 Fe1 C4 C3 40.8(5) . . . . ?
C12 Fe1 C4 C3 -74.9(7) . . . . ?
C6 Fe1 C4 C3 159.6(5) . . . . ?
C7 Fe1 C4 C5 80.9(3) . . . . ?
C8 Fe1 C4 C5 118.5(4) . . . . ?
C9 Fe1 C4 C5 -122.2(3) . . . . ?
C11 Fe1 C4 C5 -48.3(7) . . . . ?
C13 Fe1 C4 C5 -163.9(3) . . . . ?
C10 Fe1 C4 C5 -81.1(3) . . . . ?
C12 Fe1 C4 C5 163.2(5) . . . . ?
C6 Fe1 C4 C5 37.7(3) . . . . ?
C7 Fe1 C4 C8 -37.6(3) . . . . ?
C5 Fe1 C4 C8 -118.5(4) . . . . ?
C9 Fe1 C4 C8 119.2(3) . . . . ?
C11 Fe1 C4 C8 -166.8(5) . . . . ?
C13 Fe1 C4 C8 77.5(3) . . . . ?
C10 Fe1 C4 C8 160.4(3) . . . . ?
C12 Fe1 C4 C8 44.7(6) . . . . ?
C6 Fe1 C4 C8 -80.9(3) . . . . ?
C3 C4 C5 C6 -179.8(4) . . . . ?
C8 C4 C5 C6 -0.5(5) . . . . ?
Fe1 C4 C5 C6 -59.7(3) . . . . ?
C3 C4 C5 Fe1 -120.1(4) . . . . ?
C8 C4 C5 Fe1 59.2(3) . . . . ?
C7 Fe1 C5 C6 36.7(3) . . . . ?
C8 Fe1 C5 C6 80.5(3) . . . . ?
C4 Fe1 C5 C6 119.0(4) . . . . ?
C9 Fe1 C5 C6 -163.9(3) . . . . ?
C11 Fe1 C5 C6 -80.1(4) . . . . ?
C13 Fe1 C5 C6 162.1(5) . . . . ?
C10 Fe1 C5 C6 -122.7(3) . . . . ?
C12 Fe1 C5 C6 -45.0(7) . . . . ?
C7 Fe1 C5 C4 -82.3(3) . . . . ?
C8 Fe1 C5 C4 -38.5(3) . . . . ?
C9 Fe1 C5 C4 77.1(3) . . . . ?
C11 Fe1 C5 C4 160.9(3) . . . . ?
C13 Fe1 C5 C4 43.1(7) . . . . ?
C10 Fe1 C5 C4 118.3(3) . . . . ?
C12 Fe1 C5 C4 -164.0(5) . . . . ?
C6 Fe1 C5 C4 -119.0(4) . . . . ?
C4 C5 C6 C7 0.9(5) . . . . ?
Fe1 C5 C6 C7 -58.6(3) . . . . ?
C4 C5 C6 Fe1 59.4(3) . . . . ?
C5 Fe1 C6 C7 120.5(4) . . . . ?
C8 Fe1 C6 C7 37.6(3) . . . . ?
C4 Fe1 C6 C7 82.4(3) . . . . ?
C9 Fe1 C6 C7 164.5(6) . . . . ?
C11 Fe1 C6 C7 -120.4(3) . . . . ?
C13 Fe1 C6 C7 -43.7(6) . . . . ?
C10 Fe1 C6 C7 -162.4(3) . . . . ?
C12 Fe1 C6 C7 -77.6(3) . . . . ?
C7 Fe1 C6 C5 -120.5(4) . . . . ?
C8 Fe1 C6 C5 -82.9(3) . . . . ?
C4 Fe1 C6 C5 -38.1(3) . . . . ?
C9 Fe1 C6 C5 44.0(8) . . . . ?
C11 Fe1 C6 C5 119.1(3) . . . . ?
C13 Fe1 C6 C5 -164.2(5) . . . . ?
C10 Fe1 C6 C5 77.1(4) . . . . ?
C12 Fe1 C6 C5 161.9(3) . . . . ?
C5 C6 C7 C8 -0.9(5) . . . . ?
Fe1 C6 C7 C8 -59.4(3) . . . . ?
C5 C6 C7 Fe1 58.5(3) . . . . ?
C5 Fe1 C7 C6 -37.0(3) . . . . ?
C8 Fe1 C7 C6 -119.5(4) . . . . ?
C4 Fe1 C7 C6 -81.2(3) . . . . ?
C9 Fe1 C7 C6 -166.4(5) . . . . ?
C11 Fe1 C7 C6 78.8(4) . . . . ?
C13 Fe1 C7 C6 161.9(3) . . . . ?
C10 Fe1 C7 C6 47.6(7) . . . . ?
C12 Fe1 C7 C6 120.4(3) . . . . ?
C5 Fe1 C7 C8 82.5(3) . . . . ?
C4 Fe1 C7 C8 38.3(3) . . . . ?
C9 Fe1 C7 C8 -46.9(6) . . . . ?
C11 Fe1 C7 C8 -161.7(3) . . . . ?
C13 Fe1 C7 C8 -78.5(3) . . . . ?
C10 Fe1 C7 C8 167.1(6) . . . . ?
C12 Fe1 C7 C8 -120.1(3) . . . . ?
C6 Fe1 C7 C8 119.5(4) . . . . ?
C6 C7 C8 C4 0.6(5) . . . . ?
Fe1 C7 C8 C4 -59.1(3) . . . . ?
C6 C7 C8 Fe1 59.7(3) . . . . ?
C3 C4 C8 C7 179.2(4) . . . . ?
C5 C4 C8 C7 -0.1(5) . . . . ?
Fe1 C4 C8 C7 59.3(3) . . . . ?
C3 C4 C8 Fe1 120.0(4) . . . . ?
C5 C4 C8 Fe1 -59.4(3) . . . . ?
C5 Fe1 C8 C7 -80.9(3) . . . . ?
C4 Fe1 C8 C7 -119.1(4) . . . . ?
C9 Fe1 C8 C7 161.0(3) . . . . ?
C11 Fe1 C8 C7 47.3(7) . . . . ?
C13 Fe1 C8 C7 119.6(3) . . . . ?
C10 Fe1 C8 C7 -168.5(5) . . . . ?
C12 Fe1 C8 C7 78.1(3) . . . . ?
C6 Fe1 C8 C7 -37.2(3) . . . . ?
C7 Fe1 C8 C4 119.1(4) . . . . ?
C5 Fe1 C8 C4 38.1(3) . . . . ?
C9 Fe1 C8 C4 -79.9(3) . . . . ?
C11 Fe1 C8 C4 166.4(5) . . . . ?
C13 Fe1 C8 C4 -121.4(3) . . . . ?
C10 Fe1 C8 C4 -49.4(7) . . . . ?
C12 Fe1 C8 C4 -162.8(3) . . . . ?
C6 Fe1 C8 C4 81.8(3) . . . . ?
C7 Fe1 C9 C10 -163.0(5) . . . . ?
C5 Fe1 C9 C10 77.4(4) . . . . ?
C8 Fe1 C9 C10 162.8(3) . . . . ?
C4 Fe1 C9 C10 119.6(3) . . . . ?
C11 Fe1 C9 C10 -37.9(3) . . . . ?
C13 Fe1 C9 C10 -119.6(5) . . . . ?
C12 Fe1 C9 C10 -82.1(3) . . . . ?
C6 Fe1 C9 C10 44.3(8) . . . . ?
C7 Fe1 C9 C13 -43.5(6) . . . . ?
C5 Fe1 C9 C13 -163.0(3) . . . . ?
C8 Fe1 C9 C13 -77.7(3) . . . . ?
C4 Fe1 C9 C13 -120.8(3) . . . . ?
C11 Fe1 C9 C13 81.6(3) . . . . ?
C10 Fe1 C9 C13 119.6(5) . . . . ?
C12 Fe1 C9 C13 37.5(3) . . . . ?
C6 Fe1 C9 C13 163.9(6) . . . . ?
C13 C9 C10 C11 -0.4(6) . . . . ?
Fe1 C9 C10 C11 59.2(4) . . . . ?
C13 C9 C10 Fe1 -59.6(3) . . . . ?
C7 Fe1 C10 C9 160.8(6) . . . . ?
C5 Fe1 C10 C9 -121.7(3) . . . . ?
C8 Fe1 C10 C9 -42.1(7) . . . . ?
C4 Fe1 C10 C9 -78.6(4) . . . . ?
C11 Fe1 C10 C9 119.2(5) . . . . ?
C13 Fe1 C10 C9 37.6(3) . . . . ?
C12 Fe1 C10 C9 81.3(3) . . . . ?
C6 Fe1 C10 C9 -163.6(3) . . . . ?
C7 Fe1 C10 C11 41.6(8) . . . . ?
C5 Fe1 C10 C11 119.1(3) . . . . ?
C8 Fe1 C10 C11 -161.3(5) . . . . ?
C4 Fe1 C10 C11 162.2(3) . . . . ?
C9 Fe1 C10 C11 -119.2(5) . . . . ?
C13 Fe1 C10 C11 -81.7(4) . . . . ?
C12 Fe1 C10 C11 -38.0(3) . . . . ?
C6 Fe1 C10 C11 77.1(4) . . . . ?
C9 C10 C11 C12 0.2(6) . . . . ?
Fe1 C10 C11 C12 59.7(4) . . . . ?
C9 C10 C11 Fe1 -59.5(4) . . . . ?
C7 Fe1 C11 C10 -164.6(3) . . . . ?
C5 Fe1 C11 C10 -80.2(4) . . . . ?
C8 Fe1 C11 C10 160.4(5) . . . . ?
C4 Fe1 C11 C10 -44.6(7) . . . . ?
C9 Fe1 C11 C10 37.1(3) . . . . ?
C13 Fe1 C11 C10 80.9(4) . . . . ?
C12 Fe1 C11 C10 118.8(5) . . . . ?
C6 Fe1 C11 C10 -122.7(4) . . . . ?
C7 Fe1 C11 C12 76.6(4) . . . . ?
C5 Fe1 C11 C12 160.9(3) . . . . ?
C8 Fe1 C11 C12 41.6(7) . . . . ?
C4 Fe1 C11 C12 -163.4(5) . . . . ?
C9 Fe1 C11 C12 -81.7(3) . . . . ?
C13 Fe1 C11 C12 -37.9(3) . . . . ?
C10 Fe1 C11 C12 -118.8(5) . . . . ?
C6 Fe1 C11 C12 118.5(3) . . . . ?
C10 C11 C12 C13 0.0(6) . . . . ?
Fe1 C11 C12 C13 59.8(3) . . . . ?
C10 C11 C12 Fe1 -59.8(4) . . . . ?
C7 Fe1 C12 C13 119.6(3) . . . . ?
C5 Fe1 C12 C13 -166.2(5) . . . . ?
C8 Fe1 C12 C13 77.8(3) . . . . ?
C4 Fe1 C12 C13 44.4(7) . . . . ?
C9 Fe1 C12 C13 -37.5(3) . . . . ?
C11 Fe1 C12 C13 -118.4(5) . . . . ?
C10 Fe1 C12 C13 -80.5(3) . . . . ?
C6 Fe1 C12 C13 160.8(3) . . . . ?
C7 Fe1 C12 C11 -122.0(3) . . . . ?
C5 Fe1 C12 C11 -47.8(7) . . . . ?
C8 Fe1 C12 C11 -163.7(3) . . . . ?
C4 Fe1 C12 C11 162.9(5) . . . . ?
C9 Fe1 C12 C11 80.9(4) . . . . ?
C13 Fe1 C12 C11 118.4(5) . . . . ?
C10 Fe1 C12 C11 37.9(3) . . . . ?
C6 Fe1 C12 C11 -80.7(4) . . . . ?
C10 C9 C13 C12 0.4(6) . . . . ?
Fe1 C9 C13 C12 -59.5(3) . . . . ?
C10 C9 C13 Fe1 59.8(4) . . . . ?
C11 C12 C13 C9 -0.2(5) . . . . ?
Fe1 C12 C13 C9 59.4(3) . . . . ?
C11 C12 C13 Fe1 -59.6(3) . . . . ?
C7 Fe1 C13 C9 162.2(3) . . . . ?
C5 Fe1 C13 C9 45.5(7) . . . . ?
C8 Fe1 C13 C9 120.4(3) . . . . ?
C4 Fe1 C13 C9 77.9(3) . . . . ?
C11 Fe1 C13 C9 -81.1(3) . . . . ?
C10 Fe1 C13 C9 -37.0(3) . . . . ?
C12 Fe1 C13 C9 -119.4(4) . . . . ?
C6 Fe1 C13 C9 -166.1(5) . . . . ?
C7 Fe1 C13 C12 -78.3(3) . . . . ?
C5 Fe1 C13 C12 164.9(6) . . . . ?
C8 Fe1 C13 C12 -120.2(3) . . . . ?
C4 Fe1 C13 C12 -162.7(3) . . . . ?
C9 Fe1 C13 C12 119.4(4) . . . . ?
C11 Fe1 C13 C12 38.3(3) . . . . ?
C10 Fe1 C13 C12 82.4(3) . . . . ?
C6 Fe1 C13 C12 -46.6(7) . . . . ?
C1 N1 C14 C16 -154.9(4) . . . . ?
W1 N1 C14 C16 27.9(5) . . . . ?
C1 N1 C14 C15 82.3(5) . . . . ?
W1 N1 C14 C15 -95.0(4) . . . . ?
W1 O1 C17 O2 0.5(6) . . . 2_666 ?
W1 O1 C17 C18 179.1(3) . . . . ?
C1 N2 C19 C20 -155.4(4) 2_666 . . . ?
W1 N2 C19 C20 26.3(5) . . . . ?
C1 N2 C19 C21 81.9(5) 2_666 . . . ?
W1 N2 C19 C21 -96.4(4) . . . . ?
C34 O3 C31 C32 -8.9(15) . . . . ?
O3 C31 C32 C33 37.4(16) . . . . ?
C31 C32 C33 C34 -55.0(17) . . . . ?
C32 C33 C34 O3 45.6(15) . . . . ?
C31 O3 C34 C33 -22.9(16) . . . . ?
C44 O4 C41 C42 -4.6(11) . . . . ?
O4 C41 C42 C43 -10.8(14) . . . . ?
C41 C42 C43 C44 23.3(16) . . . . ?
C42 C43 C44 O4 -24.8(13) . . . . ?
C41 O4 C44 C43 18.7(11) . . . . ?
